data_4132283
loop_
_publ_author_name
'Joshi, Hemant'
'Kharel, Sugam'
'Ehnbom, Andreas'
'Skopek, Katrin'
'Hess, Gisela D.'
'Fiedler, Tobias'
'Hampel, Frank'
'Bhuvanesh, Nattamai'
'Gladysz, John A.'

_publ_section_title
;
 Three-Fold Intramolecular Ring Closing Alkene Metatheses of Square Planar
 Complexes with cis Phosphorus Donor Ligands P(X(CH<sub>2</sub>)
 <sub>m</sub>CH&#x2550;CH<sub>2</sub>)<sub>3</sub> (X = -, m = 5-10; X =
 O, m = 3-5): Syntheses, Structures, and Thermal Properties of Macrocyclic
 Dibridgehead Diphosphorus Complexes.
;
_journal_issue 27
_journal_name_full 'Journal of the American Chemical Society'
_journal_page_first 8463
_journal_page_last 8478
_journal_paper_doi 10.1021/jacs.8b02846
_journal_volume 140
_journal_year 2018
_chemical_formula_moiety 'C66 H126 Cl2 P2 Pt'
_chemical_formula_sum 'C66 H126 Cl2 P2 Pt'
_chemical_formula_weight 1247.59
_space_group_crystal_system monoclinic
_space_group_IT_number 14
_space_group_name_Hall '-P 2ybc'
_space_group_name_H-M_alt 'P 1 21/c 1'
_atom_sites_solution_hydrogens geom
_atom_sites_solution_primary direct
_audit_creation_date 2017-05-04
_audit_creation_method
;
Olex2 1.2-beta
(compiled 2017.03.28 svn.r3405 for OlexSys, GUI svn.r5335)
;
_cell_angle_alpha 90
_cell_angle_beta 95.492(5)
_cell_angle_gamma 90
_cell_formula_units_Z 4
_cell_length_a 24.469(2)
_cell_length_b 13.8800(12)
_cell_length_c 20.2636(18)
_cell_measurement_reflns_used 9884
_cell_measurement_temperature 100.0
_cell_measurement_theta_max 65.251
_cell_measurement_theta_min 3.628
_cell_volume 6850.5(10)
_computing_cell_refinement 'SAINT v8.37A (Bruker, 2015)'
_computing_data_reduction 'SAINT v8.37A (Bruker, 2015)'
_computing_molecular_graphics 'Olex2 (Dolomanov et al., 2009)'
_computing_publication_material 'Olex2 (Dolomanov et al., 2009)'
_computing_structure_refinement 'ShelXL (Sheldrick, 2015)'
_computing_structure_solution 'XS (Sheldrick, 2008)'
_diffrn_ambient_temperature 100.0
_diffrn_measured_fraction_theta_full 0.980
_diffrn_measured_fraction_theta_max 0.980
_diffrn_measurement_device_type 'Bruker APEX-II CCD'
_diffrn_measurement_method '\f and \w scans'
_diffrn_radiation_type CuK\a
_diffrn_radiation_wavelength 1.54178
_diffrn_reflns_av_R_equivalents 0.0685
_diffrn_reflns_av_unetI/netI 0.0515
_diffrn_reflns_Laue_measured_fraction_full 0.980
_diffrn_reflns_Laue_measured_fraction_max 0.980
_diffrn_reflns_limit_h_max 24
_diffrn_reflns_limit_h_min -24
_diffrn_reflns_limit_k_max 13
_diffrn_reflns_limit_k_min -13
_diffrn_reflns_limit_l_max 19
_diffrn_reflns_limit_l_min -20
_diffrn_reflns_number 32664
_diffrn_reflns_point_group_measured_fraction_full 0.980
_diffrn_reflns_point_group_measured_fraction_max 0.980
_diffrn_reflns_theta_full 49.998
_diffrn_reflns_theta_max 49.998
_diffrn_reflns_theta_min 3.629
_diffrn_standards_number 0
_exptl_absorpt_coefficient_mu 5.235
_exptl_absorpt_correction_T_max 0.8303
_exptl_absorpt_correction_T_min 0.3770
_exptl_absorpt_correction_type multi-scan
_exptl_absorpt_process_details
'SADABS-2016/2 (Bruker,2016/2) was used for absorption correction. wR2(int) was 0.1226 before and 0.0839 after correction. The Ratio of minimum to maximum transmission is 0.4541. The \l/2 correction factor is Not present.'
_exptl_crystal_colour colourless
_exptl_crystal_colour_primary colourless
_exptl_crystal_density_diffrn 1.210
_exptl_crystal_description plate
_exptl_crystal_F_000 2656
_exptl_crystal_size_max 0.21
_exptl_crystal_size_mid 0.108
_exptl_crystal_size_min 0.037
_refine_diff_density_max 1.530
_refine_diff_density_min -0.692
_refine_diff_density_rms 0.120
_refine_ls_extinction_method none
_refine_ls_goodness_of_fit_ref 1.127
_refine_ls_hydrogen_treatment constr
_refine_ls_matrix_type full
_refine_ls_number_parameters 668
_refine_ls_number_reflns 6880
_refine_ls_number_restraints 136
_refine_ls_restrained_S_all 1.127
_refine_ls_R_factor_all 0.0712
_refine_ls_R_factor_gt 0.0550
_refine_ls_shift/su_max 0.001
_refine_ls_shift/su_mean 0.000
_refine_ls_structure_factor_coef Fsqd
_refine_ls_weighting_details 'w=1/[\s^2^(Fo^2^)+74.6253P] where P=(Fo^2^+2Fc^2^)/3'
_refine_ls_weighting_scheme calc
_refine_ls_wR_factor_gt 0.1128
_refine_ls_wR_factor_ref 0.1260
_reflns_Friedel_coverage 0.000
_reflns_number_gt 5699
_reflns_number_total 6880
_reflns_threshold_expression 'I > 2\s(I)'
_cod_data_source_file ja8b02846_si_003.cif
_cod_data_source_block sk600a
_cod_original_cell_volume 6850.6(11)
_cod_database_code 4132283
_shelx_shelxl_version_number 2014/7
_shelx_space_group_comment
;
The symmetry employed for this shelxl refinement is uniquely defined
by the following loop, which should always be used as a source of
symmetry information in preference to the above space-group names.
They are only intended as comments.
;
_shelx_estimated_absorpt_t_max 0.830
_shelx_estimated_absorpt_t_min 0.406
_olex2_refinement_description
;
1. Fixed Uiso
 At 1.2 times of:
  All C(H) groups, All C(H,H) groups, All C(H,H,H,H) groups
2. Restrained distances
 C33-C32 \\sim C22-C21 \\sim C44-C43 \\sim C32A-C33A
 with sigma of 0.01
 C32-C31 \\sim C21-C20 \\sim C43-C42 \\sim C11-C10 \\sim C66-C65 \\sim C55-C54
 with sigma of 0.01
 C31-C30 \\sim C31A-C30
 with sigma of 0.01
 C32-C31 \\sim C32A-C31A
 with sigma of 0.01
3. Uiso/Uaniso restraints and constraints
C30 \\sim C31 \\sim C32 \\sim C33 \\sim C31A \\sim C32A \\sim C33A: within 2A
with sigma of 0.01 and sigma for terminal atoms of 0.02
4. Rigid body (RIGU) restrains
 C30, C31, C32, C33, C31A, C32A, C33A
 with sigma for 1-2 distances of 0.01 and sigma for 1-3 distances of 0.01
5. Others
 Sof(H30C)=Sof(H30D)=Sof(C31A)=Sof(H31C)=Sof(H31D)=Sof(C32A)=Sof(H32A)=
 Sof(C33A)=Sof(H33C)=Sof(H33D)=1-FVAR(1)
 Sof(H30A)=Sof(H30B)=Sof(C31)=Sof(H31A)=Sof(H31B)=Sof(C32)=Sof(H32)=Sof(C33)=
 Sof(H33A)=Sof(H33B)=FVAR(1)
6.a Secondary CH2 refined with riding coordinates:
 C1(H1A,H1B), C2(H2A,H2B), C3(H3A,H3B), C4(H4A,H4B), C5(H5A,H5B), C6(H6A,H6B),
 C7(H7A,H7B), C8(H8A,H8B), C9(H9A,H9B), C12(H12A,H12B), C13(H13A,H13B),
 C14(H14A,H14B), C15(H15A,H15B), C16(H16A,H16B), C17(H17A,H17B), C18(H18A,H18B),
  C19(H19A,H19B), C20(H20A,H20B), C23(H23A,H23B), C24(H24A,H24B), C25(H25A,
 H25B), C26(H26A,H26B), C27(H27A,H27B), C28(H28A,H28B), C29(H29A,H29B),
 C30(H30A,H30B), C30(H30C,H30D), C31(H31A,H31B), C34(H34A,H34B), C35(H35A,H35B),
  C36(H36A,H36B), C37(H37A,H37B), C38(H38A,H38B), C39(H39A,H39B), C40(H40A,
 H40B), C41(H41A,H41B), C42(H42A,H42B), C45(H45A,H45B), C46(H46A,H46B),
 C47(H47A,H47B), C48(H48A,H48B), C49(H49A,H49B), C50(H50A,H50B), C51(H51A,H51B),
  C52(H52A,H52B), C53(H53A,H53B), C56(H56A,H56B), C57(H57A,H57B), C58(H58A,
 H58B), C59(H59A,H59B), C60(H60A,H60B), C61(H61A,H61B), C62(H62A,H62B),
 C63(H63A,H63B), C64(H64A,H64B), C31A(H31C,H31D)
6.b Aromatic/amide H refined with riding coordinates:
 C10(H10), C21(H21), C32(H32), C43(H43), C54(H54), C65(H65), C32A(H32A)
6.c X=CH2 refined with riding coordinates:
 C11(H11A,H11B), C22(H22A,H22B), C33(H33A,H33B), C44(H44A,H44B), C55(H55A,
 H55B), C66(H66A,H66B), C33A(H33C,H33D)
;
_olex2_submission_special_instructions 'No special instructions were received'

loop_
_space_group_symop_operation_xyz
'x, y, z'
'-x, y+1/2, -z+1/2'
'-x, -y, -z'
'x, -y-1/2, z-1/2'

loop_
_atom_site_label
_atom_site_type_symbol
_atom_site_fract_x
_atom_site_fract_y
_atom_site_fract_z
_atom_site_U_iso_or_equiv
_atom_site_adp_type
_atom_site_occupancy
_atom_site_site_symmetry_order
_atom_site_calc_flag
_atom_site_refinement_flags_posn
_atom_site_refinement_flags_adp
_atom_site_refinement_flags_occupancy
_atom_site_disorder_assembly
_atom_site_disorder_group
Pt1 Pt 0.47907(2) 0.01992(3) 0.16472(2) 0.02588(16) Uani 1 1 d . . . . .
Cl1 Cl 0.53391(10) -0.09625(16) 0.11820(11) 0.0402(6) Uani 1 1 d . . . . .
Cl2 Cl 0.44777(10) -0.11001(18) 0.22563(12) 0.0461(6) Uani 1 1 d . . . . .
P1 P 0.51694(9) 0.13781(16) 0.10741(10) 0.0245(5) Uani 1 1 d . . . . .
P2 P 0.42300(10) 0.10821(18) 0.22359(11) 0.0318(6) Uani 1 1 d . . . . .
C1 C 0.4719(3) 0.2281(6) 0.0651(4) 0.027(2) Uani 1 1 d . . . . .
H1A H 0.4616 0.2757 0.0981 0.032 Uiso 1 1 calc R . . . .
H1B H 0.4925 0.2628 0.0327 0.032 Uiso 1 1 calc R . . . .
C2 C 0.4202(3) 0.1862(6) 0.0293(4) 0.029(2) Uani 1 1 d . . . . .
H2A H 0.3973 0.1599 0.0628 0.034 Uiso 1 1 calc R . . . .
H2B H 0.4306 0.1317 0.0016 0.034 Uiso 1 1 calc R . . . .
C3 C 0.3854(3) 0.2565(7) -0.0147(4) 0.030(2) Uani 1 1 d . . . . .
H3A H 0.3733 0.3099 0.0128 0.036 Uiso 1 1 calc R . . . .
H3B H 0.4080 0.2842 -0.0480 0.036 Uiso 1 1 calc R . . . .
C4 C 0.3355(4) 0.2082(7) -0.0501(5) 0.036(2) Uani 1 1 d . . . . .
H4A H 0.3480 0.1552 -0.0777 0.043 Uiso 1 1 calc R . . . .
H4B H 0.3137 0.1792 -0.0165 0.043 Uiso 1 1 calc R . . . .
C5 C 0.2988(4) 0.2740(7) -0.0936(5) 0.039(3) Uani 1 1 d . . . . .
H5A H 0.3208 0.3049 -0.1263 0.047 Uiso 1 1 calc R . . . .
H5B H 0.2851 0.3257 -0.0658 0.047 Uiso 1 1 calc R . . . .
C6 C 0.2499(4) 0.2232(7) -0.1307(5) 0.044(3) Uani 1 1 d . . . . .
H6A H 0.2636 0.1673 -0.1546 0.053 Uiso 1 1 calc R . . . .
H6B H 0.2261 0.1980 -0.0978 0.053 Uiso 1 1 calc R . . . .
C7 C 0.2150(4) 0.2851(8) -0.1803(5) 0.047(3) Uani 1 1 d . . . . .
H7A H 0.2033 0.3433 -0.1570 0.056 Uiso 1 1 calc R . . . .
H7B H 0.2382 0.3068 -0.2149 0.056 Uiso 1 1 calc R . . . .
C8 C 0.1646(4) 0.2370(8) -0.2137(5) 0.054(3) Uani 1 1 d . . . . .
H8A H 0.1403 0.2182 -0.1795 0.065 Uiso 1 1 calc R . . . .
H8B H 0.1759 0.1773 -0.2355 0.065 Uiso 1 1 calc R . . . .
C9 C 0.1322(5) 0.2996(9) -0.2651(6) 0.064(3) Uani 1 1 d . . . . .
H9A H 0.1234 0.3614 -0.2441 0.077 Uiso 1 1 calc R . . . .
H9B H 0.1557 0.3143 -0.3010 0.077 Uiso 1 1 calc R . . . .
C10 C 0.0816(4) 0.2562(11) -0.2941(6) 0.078(4) Uani 1 1 d D . . . .
H10 H 0.0849 0.1962 -0.3159 0.094 Uiso 1 1 calc R . . . .
C11 C 0.0301(5) 0.2918(13) -0.2933(7) 0.112(6) Uani 1 1 d D . . . .
H11A H 0.0244 0.3516 -0.2721 0.134 Uiso 1 1 calc R . . . .
H11B H -0.0003 0.2571 -0.3139 0.134 Uiso 1 1 calc R . . . .
C12 C 0.5661(3) 0.2085(6) 0.1613(4) 0.032(2) Uani 1 1 d . . . . .
H12A H 0.5834 0.2569 0.1341 0.038 Uiso 1 1 calc R . . . .
H12B H 0.5459 0.2437 0.1939 0.038 Uiso 1 1 calc R . . . .
C13 C 0.6111(3) 0.1489(7) 0.1987(4) 0.032(2) Uani 1 1 d . . . . .
H13A H 0.6292 0.1087 0.1668 0.039 Uiso 1 1 calc R . . . .
H13B H 0.5945 0.1052 0.2299 0.039 Uiso 1 1 calc R . . . .
C14 C 0.6537(4) 0.2122(7) 0.2372(5) 0.044(3) Uani 1 1 d . . . . .
H14A H 0.6741 0.2480 0.2051 0.053 Uiso 1 1 calc R . . . .
H14B H 0.6345 0.2600 0.2628 0.053 Uiso 1 1 calc R . . . .
C15 C 0.6940(4) 0.1593(7) 0.2836(5) 0.037(2) Uani 1 1 d . . . . .
H15A H 0.7140 0.1123 0.2580 0.045 Uiso 1 1 calc R . . . .
H15B H 0.6738 0.1225 0.3154 0.045 Uiso 1 1 calc R . . . .
C16 C 0.7358(4) 0.2246(7) 0.3225(5) 0.046(3) Uani 1 1 d . . . . .
H16A H 0.7578 0.2575 0.2907 0.055 Uiso 1 1 calc R . . . .
H16B H 0.7156 0.2748 0.3449 0.055 Uiso 1 1 calc R . . . .
C17 C 0.7745(4) 0.1748(8) 0.3737(5) 0.050(3) Uani 1 1 d . . . . .
H17A H 0.7947 0.1242 0.3517 0.060 Uiso 1 1 calc R . . . .
H17B H 0.7527 0.1427 0.4062 0.060 Uiso 1 1 calc R . . . .
C18 C 0.8155(4) 0.2419(8) 0.4106(5) 0.054(3) Uani 1 1 d . . . . .
H18A H 0.8368 0.2741 0.3778 0.064 Uiso 1 1 calc R . . . .
H18B H 0.7950 0.2926 0.4322 0.064 Uiso 1 1 calc R . . . .
C19 C 0.8553(5) 0.1961(9) 0.4625(6) 0.065(3) Uani 1 1 d . . . . .
H19A H 0.8752 0.1438 0.4418 0.078 Uiso 1 1 calc R . . . .
H19B H 0.8345 0.1668 0.4970 0.078 Uiso 1 1 calc R . . . .
C20 C 0.8970(5) 0.2678(11) 0.4953(6) 0.087(5) Uani 1 1 d D . . . .
H20A H 0.9160 0.2980 0.4596 0.105 Uiso 1 1 calc R . . . .
H20B H 0.8761 0.3194 0.5153 0.105 Uiso 1 1 calc R . . . .
C21 C 0.9369(6) 0.2363(13) 0.5433(7) 0.103(6) Uani 1 1 d D . . . .
H21 H 0.9613 0.2849 0.5614 0.123 Uiso 1 1 calc R . . . .
C22 C 0.9455(6) 0.1581(13) 0.5654(8) 0.125(7) Uani 1 1 d D . . . .
H22A H 0.9229 0.1056 0.5498 0.150 Uiso 1 1 calc R . . . .
H22B H 0.9750 0.1479 0.5987 0.150 Uiso 1 1 calc R . . . .
C23 C 0.5581(4) 0.0955(6) 0.0418(4) 0.031(2) Uani 1 1 d . . . . .
H23A H 0.5865 0.0510 0.0622 0.038 Uiso 1 1 calc R . . . .
H23B H 0.5337 0.0574 0.0098 0.038 Uiso 1 1 calc R . . . .
C24 C 0.5862(4) 0.1705(7) 0.0035(5) 0.041(3) Uani 1 1 d . . . . .
H24A H 0.6042 0.2182 0.0348 0.049 Uiso 1 1 calc R . . . .
H24B H 0.5585 0.2048 -0.0266 0.049 Uiso 1 1 calc R . . . .
C25 C 0.6294(4) 0.1253(8) -0.0372(5) 0.046(3) Uani 1 1 d . . . . .
H25A H 0.6111 0.0772 -0.0679 0.055 Uiso 1 1 calc R . . . .
H25B H 0.6444 0.1763 -0.0644 0.055 Uiso 1 1 calc R . . . .
C26 C 0.6755(4) 0.0780(8) 0.0028(5) 0.052(3) Uani 1 1 d . . . . .
H26A H 0.6989 0.0471 -0.0283 0.062 Uiso 1 1 calc R . . . .
H26B H 0.6599 0.0258 0.0285 0.062 Uiso 1 1 calc R . . . .
C27 C 0.7122(4) 0.1383(8) 0.0505(5) 0.045(3) Uani 1 1 d . . . . .
H27A H 0.7313 0.1864 0.0249 0.054 Uiso 1 1 calc R . . . .
H27B H 0.6889 0.1740 0.0796 0.054 Uiso 1 1 calc R . . . .
C28 C 0.7543(4) 0.0824(9) 0.0932(6) 0.063(3) Uani 1 1 d . . . . .
H28A H 0.7757 0.0432 0.0640 0.076 Uiso 1 1 calc R . . . .
H28B H 0.7350 0.0373 0.1208 0.076 Uiso 1 1 calc R . . . .
C29 C 0.7941(4) 0.1420(9) 0.1386(6) 0.059(3) Uani 1 1 d . . . . .
H29A H 0.8155 0.1840 0.1111 0.071 Uiso 1 1 calc R . . . .
H29B H 0.7729 0.1842 0.1661 0.071 Uiso 1 1 calc R . . . .
C30 C 0.8334(5) 0.0822(12) 0.1835(6) 0.087(4) Uani 1 1 d D U . . .
H30A H 0.8560 0.0432 0.1555 0.104 Uiso 0.52(2) 1 calc R . P A 1
H30B H 0.8117 0.0369 0.2083 0.104 Uiso 0.52(2) 1 calc R . P A 1
H30C H 0.8507 0.0330 0.1569 0.104 Uiso 0.48(2) 1 calc R . P A 2
H30D H 0.8128 0.0483 0.2162 0.104 Uiso 0.48(2) 1 calc R . P A 2
C31 C 0.8723(12) 0.138(2) 0.2339(14) 0.091(5) Uani 0.52(2) 1 d D U P A 1
H31A H 0.8938 0.1804 0.2067 0.109 Uiso 0.52(2) 1 calc R . P A 1
H31B H 0.8482 0.1815 0.2568 0.109 Uiso 0.52(2) 1 calc R . P A 1
C32 C 0.9096(10) 0.104(2) 0.2829(16) 0.089(5) Uani 0.52(2) 1 d D U P A 1
H32 H 0.9367 0.1526 0.2832 0.107 Uiso 0.52(2) 1 calc R . P A 1
C33 C 0.9301(11) 0.054(3) 0.3246(15) 0.094(6) Uani 0.52(2) 1 d D U P A 1
H33A H 0.9121 -0.0037 0.3362 0.113 Uiso 0.52(2) 1 calc R . P A 1
H33B H 0.9647 0.0703 0.3468 0.113 Uiso 0.52(2) 1 calc R . P A 1
C34 C 0.4426(4) 0.0934(8) 0.3123(4) 0.043(3) Uani 1 1 d . . . . .
H34A H 0.4216 0.1401 0.3367 0.052 Uiso 1 1 calc R . . . .
H34B H 0.4320 0.0279 0.3255 0.052 Uiso 1 1 calc R . . . .
C35 C 0.5027(3) 0.1074(7) 0.3329(4) 0.032(2) Uani 1 1 d . . . . .
H35A H 0.5126 0.1754 0.3250 0.039 Uiso 1 1 calc R . . . .
H35B H 0.5242 0.0664 0.3049 0.039 Uiso 1 1 calc R . . . .
C36 C 0.5184(4) 0.0829(8) 0.4053(4) 0.040(3) Uani 1 1 d . . . . .
H36A H 0.4989 0.1272 0.4332 0.048 Uiso 1 1 calc R . . . .
H36B H 0.5059 0.0166 0.4137 0.048 Uiso 1 1 calc R . . . .
C37 C 0.5793(4) 0.0897(8) 0.4256(4) 0.041(3) Uani 1 1 d . . . . .
H37A H 0.5917 0.1560 0.4171 0.049 Uiso 1 1 calc R . . . .
H37B H 0.5988 0.0456 0.3975 0.049 Uiso 1 1 calc R . . . .
C38 C 0.5958(4) 0.0648(8) 0.4987(4) 0.047(3) Uani 1 1 d . . . . .
H38A H 0.5759 0.1078 0.5271 0.057 Uiso 1 1 calc R . . . .
H38B H 0.5847 -0.0023 0.5072 0.057 Uiso 1 1 calc R . . . .
C39 C 0.6568(4) 0.0753(7) 0.5171(5) 0.041(3) Uani 1 1 d . . . . .
H39A H 0.6683 0.1407 0.5047 0.049 Uiso 1 1 calc R . . . .
H39B H 0.6764 0.0285 0.4911 0.049 Uiso 1 1 calc R . . . .
C40 C 0.6738(4) 0.0594(7) 0.5901(5) 0.041(3) Uani 1 1 d . . . . .
H40A H 0.6630 -0.0064 0.6023 0.049 Uiso 1 1 calc R . . . .
H40B H 0.6537 0.1055 0.6162 0.049 Uiso 1 1 calc R . . . .
C41 C 0.7352(4) 0.0717(8) 0.6092(5) 0.045(3) Uani 1 1 d . . . . .
H41A H 0.7462 0.1371 0.5959 0.054 Uiso 1 1 calc R . . . .
H41B H 0.7553 0.0247 0.5838 0.054 Uiso 1 1 calc R . . . .
C42 C 0.7529(4) 0.0581(8) 0.6837(5) 0.049(3) Uani 1 1 d D . . . .
H42A H 0.7328 0.1056 0.7086 0.058 Uiso 1 1 calc R . . . .
H42B H 0.7410 -0.0068 0.6967 0.058 Uiso 1 1 calc R . . . .
C43 C 0.8085(4) 0.0673(9) 0.7038(7) 0.071(4) Uani 1 1 d D . . . .
H43 H 0.8173 0.0604 0.7502 0.086 Uiso 1 1 calc R . . . .
C44 C 0.8473(6) 0.0821(12) 0.6741(8) 0.102(5) Uani 1 1 d D . . . .
H44A H 0.8427 0.0900 0.6274 0.122 Uiso 1 1 calc R . . . .
H44B H 0.8829 0.0860 0.6972 0.122 Uiso 1 1 calc R . . . .
C45 C 0.4159(4) 0.2375(6) 0.2120(5) 0.034(2) Uani 1 1 d . . . . .
H45A H 0.4524 0.2674 0.2229 0.040 Uiso 1 1 calc R . . . .
H45B H 0.4049 0.2499 0.1645 0.040 Uiso 1 1 calc R . . . .
C46 C 0.3747(4) 0.2887(7) 0.2526(5) 0.037(2) Uani 1 1 d . . . . .
H46A H 0.3399 0.2519 0.2495 0.044 Uiso 1 1 calc R . . . .
H46B H 0.3896 0.2904 0.2998 0.044 Uiso 1 1 calc R . . . .
C47 C 0.3632(4) 0.3914(7) 0.2283(5) 0.044(3) Uani 1 1 d . . . . .
H47A H 0.3435 0.4257 0.2617 0.053 Uiso 1 1 calc R . . . .
H47B H 0.3987 0.4246 0.2256 0.053 Uiso 1 1 calc R . . . .
C48 C 0.3297(4) 0.4003(8) 0.1616(5) 0.049(3) Uani 1 1 d . . . . .
H48A H 0.3342 0.4666 0.1449 0.059 Uiso 1 1 calc R . . . .
H48B H 0.3453 0.3557 0.1302 0.059 Uiso 1 1 calc R . . . .
C49 C 0.2696(4) 0.3799(7) 0.1610(5) 0.046(3) Uani 1 1 d . . . . .
H49A H 0.2533 0.4257 0.1911 0.055 Uiso 1 1 calc R . . . .
H49B H 0.2646 0.3140 0.1781 0.055 Uiso 1 1 calc R . . . .
C50 C 0.2390(4) 0.3884(8) 0.0917(5) 0.049(3) Uani 1 1 d . . . . .
H50A H 0.2482 0.4514 0.0727 0.058 Uiso 1 1 calc R . . . .
H50B H 0.2529 0.3377 0.0632 0.058 Uiso 1 1 calc R . . . .
C51 C 0.1773(5) 0.3798(8) 0.0882(5) 0.055(3) Uani 1 1 d . . . . .
H51A H 0.1629 0.4322 0.1148 0.066 Uiso 1 1 calc R . . . .
H51B H 0.1678 0.3178 0.1084 0.066 Uiso 1 1 calc R . . . .
C52 C 0.1487(5) 0.3847(9) 0.0180(5) 0.059(3) Uani 1 1 d . . . . .
H52A H 0.1622 0.3312 -0.0083 0.071 Uiso 1 1 calc R . . . .
H52B H 0.1589 0.4459 -0.0027 0.071 Uiso 1 1 calc R . . . .
C53 C 0.0861(5) 0.3788(11) 0.0148(6) 0.079(4) Uani 1 1 d . . . . .
H53A H 0.0768 0.3191 0.0381 0.095 Uiso 1 1 calc R . . . .
H53B H 0.0734 0.4335 0.0407 0.095 Uiso 1 1 calc R . . . .
C54 C 0.0538(7) 0.3793(12) -0.0495(8) 0.101(5) Uani 1 1 d D . . . .
H54 H 0.0150 0.3786 -0.0496 0.121 Uiso 1 1 calc R . . . .
C55 C 0.0744(7) 0.3806(13) -0.1088(8) 0.115(6) Uani 1 1 d D . . . .
H55A H 0.1130 0.3813 -0.1110 0.138 Uiso 1 1 calc R . . . .
H55B H 0.0503 0.3808 -0.1484 0.138 Uiso 1 1 calc R . . . .
C56 C 0.3517(4) 0.0646(7) 0.2133(4) 0.031(2) Uani 1 1 d . . . . .
H56A H 0.3523 -0.0066 0.2164 0.038 Uiso 1 1 calc R . . . .
H56B H 0.3325 0.0891 0.2508 0.038 Uiso 1 1 calc R . . . .
C57 C 0.3184(4) 0.0924(7) 0.1495(4) 0.033(2) Uani 1 1 d . . . . .
H57A H 0.3374 0.0687 0.1117 0.040 Uiso 1 1 calc R . . . .
H57B H 0.3167 0.1636 0.1465 0.040 Uiso 1 1 calc R . . . .
C58 C 0.2602(4) 0.0529(7) 0.1434(5) 0.038(2) Uani 1 1 d . . . . .
H58A H 0.2617 -0.0180 0.1388 0.045 Uiso 1 1 calc R . . . .
H58B H 0.2432 0.0675 0.1846 0.045 Uiso 1 1 calc R . . . .
C59 C 0.2244(4) 0.0939(7) 0.0850(5) 0.042(3) Uani 1 1 d . . . . .
H59A H 0.2170 0.1624 0.0944 0.051 Uiso 1 1 calc R . . . .
H59B H 0.2454 0.0920 0.0456 0.051 Uiso 1 1 calc R . . . .
C60 C 0.1703(5) 0.0444(10) 0.0675(7) 0.079(4) Uani 1 1 d . . . . .
H60A H 0.1499 0.0428 0.1074 0.095 Uiso 1 1 calc R . . . .
H60B H 0.1775 -0.0231 0.0551 0.095 Uiso 1 1 calc R . . . .
C61 C 0.1340(5) 0.0913(9) 0.0110(7) 0.075(4) Uani 1 1 d . . . . .
H61A H 0.1177 0.1499 0.0291 0.090 Uiso 1 1 calc R . . . .
H61B H 0.1582 0.1131 -0.0224 0.090 Uiso 1 1 calc R . . . .
C62 C 0.0907(6) 0.0384(15) -0.0227(8) 0.121(7) Uani 1 1 d . . . . .
H62A H 0.0691 0.0100 0.0113 0.145 Uiso 1 1 calc R . . . .
H62B H 0.1074 -0.0159 -0.0453 0.145 Uiso 1 1 calc R . . . .
C63 C 0.0510(6) 0.0868(12) -0.0730(9) 0.109(6) Uani 1 1 d . . . . .
H63A H 0.0300 0.1349 -0.0497 0.131 Uiso 1 1 calc R . . . .
H63B H 0.0724 0.1224 -0.1042 0.131 Uiso 1 1 calc R . . . .
C64 C 0.0126(8) 0.026(2) -0.1111(10) 0.180(12) Uani 1 1 d . . . . .
H64A H -0.0033 -0.0156 -0.0783 0.216 Uiso 1 1 calc R . . . .
H64B H 0.0352 -0.0166 -0.1366 0.216 Uiso 1 1 calc R . . . .
C65 C -0.0372(9) 0.0567(19) -0.1612(10) 0.145(9) Uani 1 1 d D . . . .
H65 H -0.0645 0.0157 -0.1825 0.175 Uiso 1 1 calc R . . . .
C66 C -0.0333(13) 0.1528(19) -0.1679(12) 0.188(12) Uani 1 1 d D . . . .
H66A H -0.0040 0.1869 -0.1441 0.225 Uiso 1 1 calc R . . . .
H66B H -0.0597 0.1866 -0.1964 0.225 Uiso 1 1 calc R . . . .
C31A C 0.8784(12) 0.144(2) 0.2203(16) 0.090(5) Uani 0.48(2) 1 d D U P A 2
H31C H 0.8965 0.1861 0.1893 0.108 Uiso 0.48(2) 1 calc R . P A 2
H31D H 0.8633 0.1852 0.2544 0.108 Uiso 0.48(2) 1 calc R . P A 2
C32A C 0.9137(13) 0.077(3) 0.2485(18) 0.094(5) Uani 0.48(2) 1 d D U P A 2
H32A H 0.9481 0.0876 0.2317 0.113 Uiso 0.48(2) 1 calc R . P A 2
C33A C 0.9196(12) 0.011(2) 0.2844(17) 0.088(6) Uani 0.48(2) 1 d D U P A 2
H33C H 0.8897 -0.0114 0.3067 0.105 Uiso 0.48(2) 1 calc R . P A 2
H33D H 0.9544 -0.0195 0.2914 0.105 Uiso 0.48(2) 1 calc R . P A 2

loop_
_atom_site_aniso_label
_atom_site_aniso_U_11
_atom_site_aniso_U_22
_atom_site_aniso_U_33
_atom_site_aniso_U_23
_atom_site_aniso_U_13
_atom_site_aniso_U_12
Pt1 0.0289(3) 0.0261(3) 0.0221(2) 0.00040(17) -0.00048(16) -0.00153(17)
Cl1 0.0584(16) 0.0297(15) 0.0338(14) 0.0034(10) 0.0105(12) 0.0163(11)
Cl2 0.0522(16) 0.0379(15) 0.0494(16) 0.0213(12) 0.0114(12) -0.0022(12)
P1 0.0280(13) 0.0245(14) 0.0213(12) -0.0029(10) 0.0038(10) -0.0067(10)
P2 0.0288(14) 0.0406(16) 0.0270(14) -0.0025(11) 0.0069(11) 0.0014(11)
C1 0.038(6) 0.018(5) 0.027(5) 0.006(4) 0.010(4) -0.005(4)
C2 0.023(5) 0.034(6) 0.029(5) -0.001(4) 0.001(4) 0.000(4)
C3 0.028(5) 0.035(6) 0.031(5) 0.007(4) 0.019(4) -0.005(4)
C4 0.035(6) 0.031(6) 0.041(6) -0.001(5) 0.003(5) 0.003(5)
C5 0.035(6) 0.046(7) 0.036(6) 0.009(5) 0.007(5) 0.013(5)
C6 0.035(6) 0.049(7) 0.050(7) 0.011(5) 0.002(5) -0.001(5)
C7 0.039(6) 0.047(7) 0.053(7) 0.005(5) -0.004(5) 0.002(5)
C8 0.040(7) 0.075(9) 0.048(7) 0.006(6) 0.004(5) 0.014(6)
C9 0.051(8) 0.082(10) 0.057(8) 0.002(7) -0.006(6) 0.010(7)
C10 0.041(8) 0.131(13) 0.061(8) -0.004(8) -0.003(6) 0.013(8)
C11 0.052(10) 0.178(18) 0.102(12) -0.029(11) -0.012(8) 0.025(10)
C12 0.029(5) 0.028(6) 0.039(6) -0.017(4) 0.012(4) -0.003(4)
C13 0.027(5) 0.034(6) 0.036(6) -0.010(4) 0.003(4) -0.010(4)
C14 0.038(6) 0.036(7) 0.057(7) -0.007(5) -0.002(5) 0.003(5)
C15 0.029(5) 0.034(6) 0.049(6) 0.002(5) -0.001(5) 0.001(5)
C16 0.028(6) 0.050(7) 0.057(7) -0.001(5) -0.017(5) -0.006(5)
C17 0.041(6) 0.063(8) 0.042(6) 0.004(5) -0.007(5) -0.010(6)
C18 0.046(7) 0.066(8) 0.047(7) -0.002(6) -0.008(6) -0.008(6)
C19 0.063(8) 0.070(9) 0.058(8) 0.009(6) -0.014(6) -0.017(7)
C20 0.073(9) 0.125(13) 0.055(8) 0.002(8) -0.042(8) -0.015(9)
C21 0.090(12) 0.138(17) 0.076(12) 0.049(11) -0.012(9) -0.013(11)
C22 0.057(10) 0.23(2) 0.085(13) 0.023(14) -0.024(9) -0.019(13)
C23 0.026(5) 0.029(6) 0.039(6) -0.015(4) 0.002(4) -0.002(4)
C24 0.038(6) 0.039(7) 0.048(6) -0.007(5) 0.017(5) -0.015(5)
C25 0.038(6) 0.057(7) 0.046(7) -0.018(5) 0.023(5) -0.013(5)
C26 0.032(6) 0.064(8) 0.061(7) -0.037(6) 0.014(6) -0.008(6)
C27 0.049(7) 0.051(7) 0.037(6) -0.009(5) 0.017(5) -0.005(5)
C28 0.030(6) 0.079(9) 0.081(9) -0.013(7) 0.001(6) 0.005(6)
C29 0.041(7) 0.080(9) 0.058(8) -0.001(6) 0.008(6) -0.010(6)
C30 0.041(6) 0.157(10) 0.062(7) 0.022(7) 0.002(5) -0.006(6)
C31 0.043(7) 0.166(11) 0.062(9) 0.031(8) 0.002(7) -0.017(7)
C32 0.041(7) 0.169(11) 0.057(9) 0.032(8) 0.008(7) -0.020(7)
C33 0.048(10) 0.167(15) 0.068(13) 0.034(11) 0.007(10) -0.023(11)
C34 0.056(7) 0.050(7) 0.026(6) -0.010(5) 0.014(5) 0.002(5)
C35 0.026(5) 0.032(6) 0.038(6) -0.004(4) 0.002(4) -0.004(4)
C36 0.041(6) 0.048(7) 0.031(6) -0.009(5) 0.008(5) 0.001(5)
C37 0.025(6) 0.061(8) 0.036(6) -0.016(5) 0.003(5) 0.002(5)
C38 0.063(8) 0.052(7) 0.025(6) 0.000(5) -0.006(5) 0.017(6)
C39 0.037(6) 0.042(7) 0.043(6) -0.004(5) 0.000(5) 0.012(5)
C40 0.044(6) 0.036(6) 0.044(6) -0.003(5) 0.010(5) 0.013(5)
C41 0.040(6) 0.044(7) 0.050(7) 0.003(5) 0.003(5) 0.013(5)
C42 0.044(7) 0.062(8) 0.039(6) 0.012(5) 0.002(5) 0.017(5)
C43 0.046(9) 0.073(10) 0.095(10) 0.022(8) 0.007(8) 0.006(7)
C44 0.065(11) 0.132(15) 0.101(12) 0.018(10) -0.021(9) -0.008(10)
C45 0.028(5) 0.023(6) 0.052(6) -0.010(4) 0.009(5) -0.004(4)
C46 0.031(6) 0.038(7) 0.042(6) -0.013(5) 0.005(5) -0.007(5)
C47 0.041(6) 0.027(6) 0.068(8) -0.026(5) 0.031(6) -0.010(5)
C48 0.047(7) 0.050(7) 0.052(7) -0.001(5) 0.019(6) -0.001(5)
C49 0.057(7) 0.030(6) 0.053(7) -0.005(5) 0.020(6) -0.002(5)
C50 0.050(7) 0.044(7) 0.056(7) 0.010(5) 0.024(6) 0.003(5)
C51 0.070(8) 0.046(7) 0.050(7) 0.007(5) 0.007(6) 0.005(6)
C52 0.059(8) 0.068(9) 0.051(8) 0.003(6) 0.007(6) -0.003(6)
C53 0.082(10) 0.095(11) 0.056(9) 0.002(7) -0.018(8) 0.011(8)
C54 0.088(11) 0.108(13) 0.104(13) 0.004(10) -0.009(11) -0.011(9)
C55 0.118(14) 0.137(16) 0.092(13) 0.008(11) 0.018(11) -0.012(12)
C56 0.036(6) 0.023(5) 0.036(6) -0.006(4) 0.005(5) -0.002(4)
C57 0.040(6) 0.037(6) 0.023(5) -0.006(4) 0.001(4) -0.001(5)
C58 0.027(6) 0.045(7) 0.042(6) 0.001(5) 0.004(5) -0.006(5)
C59 0.048(7) 0.031(6) 0.046(6) -0.005(5) 0.000(5) 0.005(5)
C60 0.040(7) 0.093(11) 0.098(11) 0.015(8) -0.020(7) -0.009(7)
C61 0.075(9) 0.059(9) 0.084(10) 0.003(7) -0.022(8) 0.001(7)
C62 0.066(10) 0.20(2) 0.093(12) 0.048(12) -0.015(9) 0.012(12)
C63 0.056(9) 0.118(14) 0.147(16) 0.049(12) -0.026(10) 0.016(9)
C64 0.096(15) 0.32(4) 0.111(16) 0.021(18) -0.039(13) 0.066(19)
C65 0.118(16) 0.22(3) 0.108(16) -0.038(18) 0.040(13) -0.009(18)
C66 0.25(3) 0.20(3) 0.119(19) 0.01(2) 0.023(19) -0.01(3)
C31A 0.042(7) 0.166(11) 0.060(9) 0.031(8) 0.004(7) -0.017(7)
C32A 0.046(7) 0.170(11) 0.067(10) 0.028(8) 0.008(8) -0.017(7)
C33A 0.038(10) 0.163(14) 0.060(13) 0.028(11) -0.002(10) -0.019(11)

loop_
_atom_type_symbol
_atom_type_description
_atom_type_scat_dispersion_real
_atom_type_scat_dispersion_imag
_atom_type_scat_source
C C 0.0181 0.0091 'International Tables Vol C Tables 4.2.6.8 and 6.1.1.4'
H H 0.0000 0.0000 'International Tables Vol C Tables 4.2.6.8 and 6.1.1.4'
Cl Cl 0.3639 0.7018 'International Tables Vol C Tables 4.2.6.8 and 6.1.1.4'
P P 0.2955 0.4335 'International Tables Vol C Tables 4.2.6.8 and 6.1.1.4'
Pt Pt -4.5932 6.9264 'International Tables Vol C Tables 4.2.6.8 and 6.1.1.4'

loop_
_geom_angle_atom_site_label_1
_geom_angle_atom_site_label_2
_geom_angle_atom_site_label_3
_geom_angle
Cl1 Pt1 Cl2 84.94(9)
P1 Pt1 Cl1 90.72(8)
P1 Pt1 Cl2 174.59(8)
P1 Pt1 P2 100.27(9)
P2 Pt1 Cl1 168.69(8)
P2 Pt1 Cl2 83.94(9)
C1 P1 Pt1 118.7(3)
C1 P1 C12 104.1(4)
C1 P1 C23 103.1(4)
C12 P1 Pt1 111.1(3)
C12 P1 C23 103.3(4)
C23 P1 Pt1 114.9(3)
C34 P2 Pt1 110.0(3)
C34 P2 C56 103.4(4)
C45 P2 Pt1 121.5(3)
C45 P2 C34 104.5(5)
C45 P2 C56 103.4(4)
C56 P2 Pt1 112.2(3)
C2 C1 P1 113.6(6)
C1 C2 C3 115.4(7)
C4 C3 C2 112.0(7)
C5 C4 C3 114.7(8)
C4 C5 C6 113.9(8)
C7 C6 C5 115.4(8)
C8 C7 C6 115.5(9)
C7 C8 C9 113.9(10)
C10 C9 C8 114.1(11)
C11 C10 C9 127.1(14)
C13 C12 P1 114.1(6)
C12 C13 C14 111.7(8)
C15 C14 C13 114.8(8)
C14 C15 C16 113.8(8)
C17 C16 C15 115.4(9)
C16 C17 C18 113.7(9)
C19 C18 C17 116.1(10)
C18 C19 C20 112.9(10)
C21 C20 C19 119.8(13)
C22 C21 C20 130.1(18)
C24 C23 P1 117.4(6)
C23 C24 C25 111.6(8)
C26 C25 C24 114.6(9)
C25 C26 C27 118.7(9)
C28 C27 C26 114.6(9)
C27 C28 C29 115.7(10)
C30 C29 C28 113.7(11)
C29 C30 C31 116.2(16)
C29 C30 C31A 111.7(16)
C32 C31 C30 129(3)
C33 C32 C31 160(3)
C35 C34 P2 114.7(7)
C34 C35 C36 112.9(8)
C37 C36 C35 113.7(8)
C36 C37 C38 114.3(8)
C39 C38 C37 112.3(8)
C38 C39 C40 113.7(8)
C39 C40 C41 113.8(8)
C40 C41 C42 114.3(8)
C43 C42 C41 116.8(10)
C44 C43 C42 132.5(14)
C46 C45 P2 116.7(7)
C47 C46 C45 111.7(8)
C48 C47 C46 115.6(8)
C49 C48 C47 116.0(8)
C48 C49 C50 112.7(8)
C51 C50 C49 115.8(8)
C50 C51 C52 114.0(9)
C51 C52 C53 113.8(9)
C54 C53 C52 119.5(12)
C55 C54 C53 125.5(16)
C57 C56 P2 116.2(6)
C56 C57 C58 113.7(8)
C59 C58 C57 113.4(8)
C60 C59 C58 116.4(9)
C59 C60 C61 114.8(11)
C62 C61 C60 119.9(12)
C61 C62 C63 120.3(16)
C64 C63 C62 117.0(17)
C63 C64 C65 128(2)
C66 C65 C64 106(2)
C32A C31A C30 102(2)
C33A C32A C31A 147(3)

loop_
_geom_bond_atom_site_label_1
_geom_bond_atom_site_label_2
_geom_bond_distance
Pt1 Cl1 2.352(2)
Pt1 Cl2 2.354(2)
Pt1 P1 2.256(2)
Pt1 P2 2.263(2)
P1 C1 1.827(8)
P1 C12 1.831(8)
P1 C23 1.839(9)
P2 C34 1.827(9)
P2 C45 1.816(9)
P2 C56 1.840(9)
C1 C2 1.515(12)
C2 C3 1.525(12)
C3 C4 1.510(12)
C4 C5 1.507(12)
C5 C6 1.524(13)
C6 C7 1.520(13)
C7 C8 1.505(14)
C8 C9 1.520(14)
C9 C10 1.451(16)
C10 C11 1.355(10)
C12 C13 1.519(12)
C13 C14 1.521(12)
C14 C15 1.490(13)
C15 C16 1.528(13)
C16 C17 1.503(13)
C17 C18 1.514(14)
C18 C19 1.504(15)
C19 C20 1.531(16)
C20 C21 1.381(10)
C21 C22 1.186(13)
C23 C24 1.504(12)
C24 C25 1.535(13)
C25 C26 1.477(14)
C26 C27 1.509(13)
C27 C28 1.497(15)
C28 C29 1.520(15)
C29 C30 1.508(16)
C30 C31 1.538(19)
C30 C31A 1.53(2)
C31 C32 1.370(11)
C32 C33 1.167(13)
C34 C35 1.502(13)
C35 C36 1.519(12)
C36 C37 1.511(13)
C37 C38 1.535(13)
C38 C39 1.510(13)
C39 C40 1.514(13)
C40 C41 1.523(13)
C41 C42 1.542(13)
C42 C43 1.389(10)
C43 C44 1.189(12)
C45 C46 1.534(12)
C46 C47 1.525(14)
C47 C48 1.516(14)
C48 C49 1.498(14)
C49 C50 1.532(14)
C50 C51 1.512(14)
C51 C52 1.525(14)
C52 C53 1.530(16)
C53 C54 1.458(18)
C54 C55 1.347(10)
C56 C57 1.511(12)
C57 C58 1.519(12)
C58 C59 1.514(13)
C59 C60 1.503(14)
C60 C61 1.526(16)
C61 C62 1.410(19)
C62 C63 1.498(18)
C63 C64 1.43(3)
C64 C65 1.57(3)
C65 C66 1.346(11)
C31A C32A 1.366(11)
C32A C33A 1.164(14)

loop_
_geom_torsion_atom_site_label_1
_geom_torsion_atom_site_label_2
_geom_torsion_atom_site_label_3
_geom_torsion_atom_site_label_4
_geom_torsion
Pt1 P1 C1 C2 -42.8(7)
Pt1 P1 C12 C13 55.3(7)
Pt1 P1 C23 C24 -177.7(6)
Pt1 P2 C34 C35 49.6(8)
Pt1 P2 C45 C46 177.4(5)
Pt1 P2 C56 C57 -77.8(7)
P1 C1 C2 C3 -171.6(6)
P1 C12 C13 C14 174.3(7)
P1 C23 C24 C25 166.3(7)
P2 C34 C35 C36 -173.1(7)
P2 C45 C46 C47 -167.7(7)
P2 C56 C57 C58 179.0(7)
C1 P1 C12 C13 -175.8(6)
C1 P1 C23 C24 51.7(8)
C1 C2 C3 C4 178.3(7)
C2 C3 C4 C5 179.0(8)
C3 C4 C5 C6 177.9(8)
C4 C5 C6 C7 -174.2(9)
C5 C6 C7 C8 -176.2(9)
C6 C7 C8 C9 -177.4(9)
C7 C8 C9 C10 -175.8(10)
C8 C9 C10 C11 121.3(16)
C12 P1 C1 C2 -166.9(6)
C12 P1 C23 C24 -56.6(8)
C12 C13 C14 C15 170.5(8)
C13 C14 C15 C16 -179.0(8)
C14 C15 C16 C17 175.5(9)
C15 C16 C17 C18 179.4(9)
C16 C17 C18 C19 -180.0(10)
C17 C18 C19 C20 177.5(11)
C18 C19 C20 C21 -178.9(13)
C19 C20 C21 C22 0(3)
C23 P1 C1 C2 85.5(7)
C23 P1 C12 C13 -68.4(7)
C23 C24 C25 C26 -63.3(11)
C24 C25 C26 C27 -62.2(13)
C25 C26 C27 C28 174.6(9)
C26 C27 C28 C29 176.2(9)
C27 C28 C29 C30 176.4(10)
C28 C29 C30 C31 -176.2(18)
C28 C29 C30 C31A 171.0(19)
C29 C30 C31 C32 176(3)
C29 C30 C31A C32A -170(2)
C30 C31 C32 C33 -32(13)
C30 C31A C32A C33A -60(7)
C34 P2 C45 C46 -57.6(8)
C34 P2 C56 C57 163.6(7)
C34 C35 C36 C37 175.9(8)
C35 C36 C37 C38 -179.9(8)
C36 C37 C38 C39 -178.4(9)
C37 C38 C39 C40 175.2(8)
C38 C39 C40 C41 -178.9(9)
C39 C40 C41 C42 178.6(9)
C40 C41 C42 C43 179.2(10)
C41 C42 C43 C44 -2(2)
C45 P2 C34 C35 -82.4(8)
C45 P2 C56 C57 54.8(8)
C45 C46 C47 C48 70.9(10)
C46 C47 C48 C49 74.9(11)
C47 C48 C49 C50 -178.7(8)
C48 C49 C50 C51 -173.4(9)
C49 C50 C51 C52 -177.7(9)
C50 C51 C52 C53 -178.4(10)
C51 C52 C53 C54 -177.9(12)
C52 C53 C54 C55 3(3)
C56 P2 C34 C35 169.7(7)
C56 P2 C45 C46 50.4(8)
C56 C57 C58 C59 170.7(8)
C57 C58 C59 C60 168.1(10)
C58 C59 C60 C61 176.6(10)
C59 C60 C61 C62 161.5(14)
C60 C61 C62 C63 173.2(15)
C61 C62 C63 C64 172.3(17)
C62 C63 C64 C65 172.9(18)
C63 C64 C65 C66 7(3)
